data_1548345
loop_
_publ_author_name
'Yamamoto, Y.'
'Murayama, T.'
'Jiang, J.'
'Yasui, T.'
'Shibuya, M.'

_publ_section_title
;
 The vinylogous Catellani reaction: a combined computational and
 experimental study.
;
_journal_issue 5
_journal_name_full 'Chemical science'
_journal_page_first 1191
_journal_page_last 1199
_journal_paper_doi 10.1039/c7sc04265e
_journal_volume 9
_journal_year 2018
_chemical_formula_sum 'C39 H38 N2 O3 S'
_chemical_formula_weight 614.77
_space_group_crystal_system monoclinic
_space_group_IT_number 14
_space_group_name_Hall '-P 2ybc'
_space_group_name_H-M_alt 'P 1 21/c 1'
_symmetry_space_group_name_Hall '-P 2ybc'
_symmetry_space_group_name_H-M 'P 1 21/c 1'
_atom_sites_solution_hydrogens geom
_audit_block_doi 10.5517/ccdc.csd.cc1p8rj7
_audit_update_record
;
2017-06-21 deposited with the CCDC.
2017-11-30 downloaded from the CCDC.
;
_cell_angle_alpha 90
_cell_angle_beta 93.5160(10)
_cell_angle_gamma 90
_cell_formula_units_Z 4
_cell_length_a 16.5942(7)
_cell_length_b 8.7199(4)
_cell_length_c 21.4742(10)
_cell_measurement_reflns_used 9913
_cell_measurement_temperature 123.0(2)
_cell_measurement_theta_max 24.9935
_cell_measurement_theta_min 2.3260
_cell_volume 3101.5(2)
_computing_cell_refinement 'SAINT V8.32B (Bruker AXS Inc., 2013)'
_computing_data_collection 'Bruker Instrument Service v3.0.29'
_computing_data_reduction 'SAINT V8.32B (Bruker AXS Inc., 2013)'
_computing_molecular_graphics 'XSHELL V6.3.1 (Bruke AXS)'
_computing_publication_material 'Generate Report (Bruker AXS)'
_computing_structure_refinement 'SHELXL-2013 (Sheldrick, 2013)'
_diffrn_ambient_temperature 123.0(2)
_diffrn_detector_area_resol_mean 10.4167
_diffrn_measured_fraction_theta_full 0.994
_diffrn_measured_fraction_theta_max 0.994
_diffrn_measurement_device_type 'Bruker D8 goniometer'
_diffrn_measurement_method 'omega scans'
_diffrn_radiation_monochromator graphite
_diffrn_radiation_type MoK\a
_diffrn_radiation_wavelength 0.71073
_diffrn_reflns_av_R_equivalents 0.0258
_diffrn_reflns_av_unetI/netI 0.0240
_diffrn_reflns_limit_h_max 17
_diffrn_reflns_limit_h_min -19
_diffrn_reflns_limit_k_max 10
_diffrn_reflns_limit_k_min -10
_diffrn_reflns_limit_l_max 25
_diffrn_reflns_limit_l_min -24
_diffrn_reflns_number 20548
_diffrn_reflns_theta_full 25.04
_diffrn_reflns_theta_max 25.04
_diffrn_reflns_theta_min 2.33
_diffrn_source 'sealed tube'
_exptl_absorpt_coefficient_mu 0.147
_exptl_absorpt_correction_T_max 0.99
_exptl_absorpt_correction_T_min 0.88
_exptl_absorpt_correction_type empirical
_exptl_absorpt_process_details 'SADABS V2012/1 (Bruker AXS Inc.)'
_exptl_crystal_colour 'clear colourless'
_exptl_crystal_density_diffrn 1.317
_exptl_crystal_density_method 'not measured'
_exptl_crystal_F_000 1304
_exptl_crystal_size_max 0.250
_exptl_crystal_size_mid 0.200
_exptl_crystal_size_min 0.050
_refine_diff_density_max 0.400
_refine_diff_density_min -0.756
_refine_ls_extinction_coef 0.0058(5)
_refine_ls_extinction_method 'SHELXL-2014/7 (Sheldrick 2014'
_refine_ls_goodness_of_fit_ref 1.038
_refine_ls_hydrogen_treatment constr
_refine_ls_matrix_type full
_refine_ls_number_parameters 410
_refine_ls_number_reflns 5453
_refine_ls_number_restraints 0
_refine_ls_restrained_S_all 1.038
_refine_ls_R_factor_all 0.0455
_refine_ls_R_factor_gt 0.0371
_refine_ls_shift/su_max 0.000
_refine_ls_shift/su_mean 0.000
_refine_ls_structure_factor_coef Fsqd
_refine_ls_weighting_details 'w=1/[\s^2^(Fo^2^)+(0.0454P)^2^+2.1814P] where P=(Fo^2^+2Fc^2^)/3'
_refine_ls_weighting_scheme calc
_refine_ls_wR_factor_gt 0.0940
_refine_ls_wR_factor_ref 0.0992
_reflns_number_gt 4679
_reflns_number_total 5453
_reflns_threshold_expression 'I > 2\s(I)'
_cod_data_source_file c7sc04265e2.cif
_cod_data_source_block murayama20170223
_cod_depositor_comments 'Adding full bibliography for 1548345.cif.'
_cod_database_code 1548345

loop_
_space_group_symop_operation_xyz
'x, y, z'
'-x, y+1/2, -z+1/2'
'-x, -y, -z'
'x, -y-1/2, z-1/2'

loop_
_atom_site_type_symbol
_atom_site_label
_atom_site_fract_x
_atom_site_fract_y
_atom_site_fract_z
_atom_site_U_iso_or_equiv
_atom_site_adp_type
_atom_site_calc_flag
_atom_site_refinement_flags_adp
_atom_site_refinement_flags_posn
_atom_site_occupancy
_atom_site_disorder_assembly
_atom_site_disorder_group
C C1 0.60561(10) 0.42658(19) 0.30165(8) 0.0191(4) Uani d . . 1 . .
C C2 0.67844(10) 0.41205(18) 0.34428(8) 0.0175(4) Uani d . . 1 . .
C C3 0.67557(10) 0.46057(18) 0.40451(8) 0.0170(3) Uani d . . 1 . .
C C4 0.61268(10) 0.56535(18) 0.42146(8) 0.0182(4) Uani d . . 1 . .
C C5 0.61468(10) 0.64268(19) 0.47913(8) 0.0215(4) Uani d . . 1 . .
H H5 0.6549 0.6164 0.5107 0.026 Uiso calc U R 1 . .
C C6 0.55970(11) 0.7552(2) 0.49074(9) 0.0245(4) Uani d . . 1 . .
H H6 0.5624 0.8067 0.5298 0.029 Uiso calc U R 1 . .
C C7 0.49987(10) 0.7935(2) 0.44485(9) 0.0243(4) Uani d . . 1 . .
H H7 0.463 0.8738 0.4523 0.029 Uiso calc U R 1 . .
C C8 0.49360(10) 0.7161(2) 0.38887(8) 0.0226(4) Uani d . . 1 . .
H H8 0.4516 0.7408 0.3585 0.027 Uiso calc U R 1 . .
C C9 0.54951(10) 0.60069(19) 0.37690(8) 0.0188(4) Uani d . . 1 . .
C C10 0.73396(10) 0.40018(18) 0.45500(7) 0.0168(3) Uani d . . 1 . .
H H10 0.758 0.4864 0.4806 0.02 Uiso calc U R 1 . .
C C11 0.68519(10) 0.2907(2) 0.49636(8) 0.0215(4) Uani d . . 1 . .
H H11 0.631 0.3307 0.5064 0.026 Uiso calc U R 1 . .
C C12 0.73942(11) 0.2414(2) 0.55368(8) 0.0259(4) Uani d . . 1 . .
H H12A 0.7071 0.1947 0.586 0.031 Uiso calc U R 1 . .
H H12B 0.7699 0.3297 0.572 0.031 Uiso calc U R 1 . .
C C13 0.79705(11) 0.1217(2) 0.52647(8) 0.0249(4) Uani d . . 1 . .
H H13A 0.8543 0.1494 0.5361 0.03 Uiso calc U R 1 . .
H H13B 0.7871 0.0177 0.5428 0.03 Uiso calc U R 1 . .
C C14 0.77474(10) 0.13134(19) 0.45582(8) 0.0212(4) Uani d . . 1 . .
H H14 0.7941 0.0429 0.4311 0.025 Uiso calc U R 1 . .
C C15 0.80181(10) 0.29237(18) 0.43263(8) 0.0171(3) Uani d . . 1 . .
H H15 0.8534 0.3201 0.4564 0.02 Uiso calc U R 1 . .
C C16 0.68236(10) 0.1455(2) 0.45604(9) 0.0233(4) Uani d . . 1 . .
H H16A 0.6563 0.1625 0.4139 0.028 Uiso calc U R 1 . .
H H16B 0.6571 0.0575 0.4765 0.028 Uiso calc U R 1 . .
C C17 0.81662(10) 0.29694(18) 0.36345(8) 0.0170(3) Uani d . . 1 . .
C C18 0.89235(10) 0.25551(19) 0.34003(8) 0.0194(4) Uani d . . 1 . .
C C19 0.89808(11) 0.2521(2) 0.27544(8) 0.0248(4) Uani d . . 1 . .
H H19 0.9472 0.2193 0.2592 0.03 Uiso calc U R 1 . .
C C20 0.83478(11) 0.2948(2) 0.23436(8) 0.0268(4) Uani d . . 1 . .
H H20 0.8406 0.2903 0.1907 0.032 Uiso calc U R 1 . .
C C21 0.76363(11) 0.3435(2) 0.25674(8) 0.0232(4) Uani d . . 1 . .
H H21 0.7211 0.3778 0.2285 0.028 Uiso calc U R 1 . .
C C22 0.75292(10) 0.34312(18) 0.32115(8) 0.0182(4) Uani d . . 1 . .
C C23 0.46658(10) 0.5161(2) 0.28277(8) 0.0215(4) Uani d . . 1 . .
H H23A 0.4759 0.4755 0.2408 0.026 Uiso calc U R 1 A 1
H H23B 0.4456 0.6219 0.2778 0.026 Uiso calc U R 1 A 1
C C24 0.40439(10) 0.4181(2) 0.31232(8) 0.0205(4) Uani d . . 1 B 1
C C25 0.32925(10) 0.4777(2) 0.32450(9) 0.0272(4) Uani d . . 1 B 1
H H25 0.3183 0.5832 0.317 0.033 Uiso calc U R 1 B 1
C C26 0.27020(11) 0.3849(3) 0.34747(9) 0.0342(5) Uani d . . 1 B 1
H H26 0.219 0.4269 0.3555 0.041 Uiso calc U R 1 B 1
C C27 0.28560(12) 0.2314(3) 0.35872(9) 0.0348(5) Uani d . . 1 B 1
H H27 0.245 0.1676 0.3744 0.042 Uiso calc U R 1 B 1
C C28 0.36025(12) 0.1706(2) 0.34710(9) 0.0309(4) Uani d . . 1 B 1
H H28 0.3709 0.065 0.3548 0.037 Uiso calc U R 1 B 1
C C29 0.41941(11) 0.2632(2) 0.32432(8) 0.0248(4) Uani d . . 1 B 1
H H29 0.4707 0.2209 0.3168 0.03 Uiso calc U R 1 B 1
C C30 0.97058(10) 0.2185(2) 0.38100(8) 0.0213(4) Uani d . . 1 . .
C C31 0.96133(11) 0.0843(2) 0.42596(9) 0.0259(4) Uani d . . 1 . .
H H31A 1.0141 0.0588 0.4463 0.039 Uiso calc U R 1 . .
H H31B 0.9399 -0.0049 0.4027 0.039 Uiso calc U R 1 . .
H H31C 0.9241 0.1133 0.4577 0.039 Uiso calc U R 1 . .
C C32 1.04215(11) 0.1742(2) 0.34224(9) 0.0275(4) Uani d . . 1 . .
H H32A 1.0524 0.2568 0.3129 0.041 Uiso calc U R 1 . .
H H32B 1.0292 0.0796 0.3191 0.041 Uiso calc U R 1 . .
H H32C 1.0903 0.1578 0.3702 0.041 Uiso calc U R 1 . .
C C33 0.92537(10) 0.62201(19) 0.38066(8) 0.0197(4) Uani d . . 1 C 1
C C34 0.90018(11) 0.6492(2) 0.31887(8) 0.0257(4) Uani d . . 1 C 1
H H34 0.932 0.6151 0.2863 0.031 Uiso calc U R 1 C 1
C C35 0.82845(12) 0.7263(2) 0.30496(8) 0.0280(4) Uani d . . 1 C 1
H H35 0.8117 0.7459 0.2626 0.034 Uiso calc U R 1 C 1
C C36 0.78042(11) 0.77567(19) 0.35209(8) 0.0226(4) Uani d . . 1 C 1
C C37 0.80668(10) 0.74595(19) 0.41383(8) 0.0205(4) Uani d . . 1 C 1
H H37 0.7745 0.7785 0.4465 0.025 Uiso calc U R 1 C 1
C C38 0.87869(10) 0.66998(19) 0.42861(8) 0.0198(4) Uani d . . 1 C 1
H H38 0.8959 0.651 0.4709 0.024 Uiso calc U R 1 C 1
C C39 0.70216(11) 0.8581(2) 0.33615(9) 0.0292(4) Uani d . . 1 C 1
H H39A 0.6716 0.867 0.3736 0.044 Uiso calc U R 1 C 1
H H39B 0.6704 0.8002 0.3042 0.044 Uiso calc U R 1 C 1
H H39C 0.7135 0.9607 0.3203 0.044 Uiso calc U R 1 C 1
N N1 0.54421(8) 0.51934(16) 0.32071(6) 0.0188(3) Uani d . . 1 . .
N N2 0.99758(8) 0.35136(16) 0.42145(6) 0.0198(3) Uani d . . 1 . .
H H2A 1.0433 0.3193 0.4432 0.024 Uiso calc U R 1 . .
H H2B 0.9595 0.3617 0.4499 0.024 Uiso calc U R 1 . .
O O1 0.59543(7) 0.35374(14) 0.25233(6) 0.0241(3) Uani d . . 1 . .
O O2 1.05464(7) 0.59733(15) 0.45288(6) 0.0251(3) Uani d . . 1 . .
O O3 1.05945(7) 0.51613(15) 0.34274(6) 0.0269(3) Uani d . . 1 . .
S S1 1.01664(2) 0.52350(5) 0.39844(2) 0.02028(13) Uani d . . 1 . .

loop_
_atom_site_aniso_label
_atom_site_aniso_U_11
_atom_site_aniso_U_22
_atom_site_aniso_U_33
_atom_site_aniso_U_12
_atom_site_aniso_U_13
_atom_site_aniso_U_23
C1 0.0184(9) 0.0171(8) 0.0215(9) -0.0027(7) 0.0001(7) 0.0003(7)
C2 0.0165(8) 0.0149(8) 0.0211(9) -0.0023(6) 0.0005(7) -0.0002(7)
C3 0.0143(8) 0.0148(8) 0.0221(9) -0.0045(6) 0.0020(7) 0.0004(7)
C4 0.0162(8) 0.0165(8) 0.0221(9) -0.0020(7) 0.0024(7) 0.0004(7)
C5 0.0212(9) 0.0228(9) 0.0206(9) -0.0010(7) 0.0014(7) -0.0017(7)
C6 0.0245(9) 0.0243(9) 0.0250(9) -0.0011(7) 0.0045(7) -0.0051(7)
C7 0.0202(9) 0.0210(9) 0.0324(10) 0.0021(7) 0.0064(8) -0.0021(8)
C8 0.0162(8) 0.0225(9) 0.0291(10) 0.0003(7) 0.0007(7) 0.0012(7)
C9 0.0171(8) 0.0180(8) 0.0216(9) -0.0031(7) 0.0023(7) 0.0000(7)
C10 0.0164(8) 0.0164(8) 0.0179(8) -0.0014(7) 0.0023(7) -0.0012(6)
C11 0.0194(9) 0.0214(9) 0.0243(9) -0.0001(7) 0.0071(7) 0.0033(7)
C12 0.0290(10) 0.0277(10) 0.0217(9) 0.0015(8) 0.0065(8) 0.0053(8)
C13 0.0272(10) 0.0219(9) 0.0260(10) 0.0016(8) 0.0051(8) 0.0076(7)
C14 0.0225(9) 0.0168(8) 0.0247(9) -0.0008(7) 0.0038(7) 0.0006(7)
C15 0.0151(8) 0.0177(8) 0.0183(8) 0.0001(7) 0.0005(6) 0.0001(7)
C16 0.0222(9) 0.0203(9) 0.0278(10) -0.0050(7) 0.0043(7) 0.0026(7)
C17 0.0178(8) 0.0130(8) 0.0202(9) -0.0023(6) 0.0014(7) -0.0015(6)
C18 0.0183(9) 0.0187(8) 0.0211(9) 0.0004(7) 0.0012(7) -0.0015(7)
C19 0.0188(9) 0.0338(10) 0.0222(9) 0.0031(8) 0.0041(7) -0.0043(8)
C20 0.0242(9) 0.0392(11) 0.0170(9) 0.0015(8) 0.0014(7) -0.0037(8)
C21 0.0200(9) 0.0288(9) 0.0202(9) 0.0008(7) -0.0034(7) -0.0026(7)
C22 0.0176(8) 0.0165(8) 0.0205(9) -0.0025(7) 0.0006(7) -0.0020(7)
C23 0.0180(9) 0.0244(9) 0.0213(9) 0.0019(7) -0.0046(7) 0.0008(7)
C24 0.0180(8) 0.0267(9) 0.0160(8) -0.0007(7) -0.0051(7) -0.0036(7)
C25 0.0193(9) 0.0322(10) 0.0293(10) 0.0026(8) -0.0039(8) -0.0100(8)
C26 0.0182(9) 0.0534(13) 0.0311(11) -0.0027(9) 0.0025(8) -0.0120(9)
C27 0.0281(11) 0.0494(13) 0.0270(10) -0.0156(9) 0.0016(8) -0.0006(9)
C28 0.0318(11) 0.0318(10) 0.0283(10) -0.0063(9) -0.0043(8) 0.0035(8)
C29 0.0200(9) 0.0291(10) 0.0246(9) 0.0005(8) -0.0028(7) -0.0001(8)
C30 0.0187(9) 0.0240(9) 0.0212(9) 0.0025(7) 0.0014(7) -0.0012(7)
C31 0.0239(9) 0.0251(9) 0.0289(10) 0.0062(8) 0.0022(8) 0.0033(8)
C32 0.0202(9) 0.0362(10) 0.0262(10) 0.0073(8) 0.0026(7) -0.0012(8)
C33 0.0201(9) 0.0194(8) 0.0193(9) -0.0046(7) -0.0008(7) 0.0027(7)
C34 0.0291(10) 0.0303(10) 0.0176(9) -0.0011(8) 0.0015(7) 0.0025(7)
C35 0.0337(11) 0.0313(10) 0.0181(9) -0.0007(8) -0.0048(8) 0.0046(8)
C36 0.0239(9) 0.0166(8) 0.0264(9) -0.0051(7) -0.0039(7) 0.0023(7)
C37 0.0220(9) 0.0164(8) 0.0231(9) -0.0033(7) 0.0009(7) -0.0001(7)
C38 0.0232(9) 0.0189(8) 0.0169(8) -0.0043(7) -0.0008(7) 0.0016(7)
C39 0.0301(10) 0.0265(10) 0.0301(10) 0.0007(8) -0.0072(8) 0.0037(8)
N1 0.0145(7) 0.0208(7) 0.0206(7) -0.0001(6) -0.0022(6) -0.0009(6)
N2 0.0131(7) 0.0281(8) 0.0181(7) 0.0021(6) -0.0001(6) 0.0030(6)
O1 0.0211(6) 0.0266(6) 0.0239(7) 0.0001(5) -0.0039(5) -0.0078(5)
O2 0.0195(6) 0.0344(7) 0.0211(6) -0.0068(5) -0.0022(5) -0.0003(5)
O3 0.0223(6) 0.0371(7) 0.0219(7) -0.0023(6) 0.0069(5) 0.0035(5)
S1 0.0165(2) 0.0276(2) 0.0169(2) -0.00307(17) 0.00133(16) 0.00200(17)

loop_
_atom_type_symbol
_atom_type_description
_atom_type_scat_dispersion_real
_atom_type_scat_dispersion_imag
_atom_type_scat_source
C C 0.0033 0.0016 'International Tables Vol C Tables 4.2.6.8 and 6.1.1.4'
H H 0.0000 0.0000 'International Tables Vol C Tables 4.2.6.8 and 6.1.1.4'
N N 0.0061 0.0033 'International Tables Vol C Tables 4.2.6.8 and 6.1.1.4'
O O 0.0106 0.0060 'International Tables Vol C Tables 4.2.6.8 and 6.1.1.4'
S S 0.1246 0.1234 'International Tables Vol C Tables 4.2.6.8 and 6.1.1.4'

loop_
_geom_angle_atom_site_label_1
_geom_angle_atom_site_label_2
_geom_angle_atom_site_label_3
_geom_angle
O1 C1 N1 119.29(15)
O1 C1 C2 123.38(15)
N1 C1 C2 117.18(14)
C3 C2 C1 119.11(15)
C3 C2 C22 121.33(15)
C1 C2 C22 119.55(14)
C2 C3 C4 120.05(15)
C2 C3 C10 121.09(15)
C4 C3 C10 118.76(14)
C5 C4 C9 117.94(15)
C5 C4 C3 122.94(16)
C9 C4 C3 118.95(15)
C6 C5 C4 121.44(17)
C6 C5 H5 119.3
C4 C5 H5 119.3
C5 C6 C7 119.64(17)
C5 C6 H6 120.2
C7 C6 H6 120.2
C8 C7 C6 120.78(16)
C8 C7 H7 119.6
C6 C7 H7 119.6
C7 C8 C9 119.72(17)
C7 C8 H8 120.1
C9 C8 H8 120.1
N1 C9 C8 120.98(15)
N1 C9 C4 118.68(15)
C8 C9 C4 120.34(15)
C3 C10 C11 106.88(13)
C3 C10 C15 115.64(13)
C11 C10 C15 102.41(13)
C3 C10 H10 110.5
C11 C10 H10 110.5
C15 C10 H10 110.5
C16 C11 C12 102.52(14)
C16 C11 C10 100.52(13)
C12 C11 C10 109.09(14)
C16 C11 H11 114.4
C12 C11 H11 114.4
C10 C11 H11 114.4
C11 C12 C13 103.29(14)
C11 C12 H12A 111.1
C13 C12 H12A 111.1
C11 C12 H12B 111.1
C13 C12 H12B 111.1
H12A C12 H12B 109.1
C14 C13 C12 102.56(14)
C14 C13 H13A 111.3
C12 C13 H13A 111.3
C14 C13 H13B 111.3
C12 C13 H13B 111.3
H13A C13 H13B 109.2
C16 C14 C13 100.40(14)
C16 C14 C15 103.58(13)
C13 C14 C15 107.78(14)
C16 C14 H14 114.5
C13 C14 H14 114.5
C15 C14 H14 114.5
C17 C15 C14 113.64(13)
C17 C15 C10 116.52(13)
C14 C15 C10 102.44(12)
C17 C15 H15 107.9
C14 C15 H15 107.9
C10 C15 H15 107.9
C11 C16 C14 94.12(13)
C11 C16 H16A 112.9
C14 C16 H16A 112.9
C11 C16 H16B 112.9
C14 C16 H16B 112.9
H16A C16 H16B 110.3
C22 C17 C18 119.11(15)
C22 C17 C15 118.50(14)
C18 C17 C15 122.39(15)
C19 C18 C17 118.04(16)
C19 C18 C30 116.86(14)
C17 C18 C30 125.07(15)
C20 C19 C18 122.23(16)
C20 C19 H19 118.9
C18 C19 H19 118.9
C21 C20 C19 119.86(16)
C21 C20 H20 120.1
C19 C20 H20 120.1
C20 C21 C22 120.57(17)
C20 C21 H21 119.7
C22 C21 H21 119.7
C21 C22 C17 119.99(15)
C21 C22 C2 119.06(15)
C17 C22 C2 120.40(15)
N1 C23 C24 111.94(14)
N1 C23 H23A 109.2
C24 C23 H23A 109.2
N1 C23 H23B 109.2
C24 C23 H23B 109.2
H23A C23 H23B 107.9
C25 C24 C29 118.65(17)
C25 C24 C23 120.77(16)
C29 C24 C23 120.46(15)
C26 C25 C24 120.74(18)
C26 C25 H25 119.6
C24 C25 H25 119.6
C27 C26 C25 120.07(18)
C27 C26 H26 120.0
C25 C26 H26 120.0
C26 C27 C28 119.85(18)
C26 C27 H27 120.1
C28 C27 H27 120.1
C29 C28 C27 120.16(19)
C29 C28 H28 119.9
C27 C28 H28 119.9
C28 C29 C24 120.53(17)
C28 C29 H29 119.7
C24 C29 H29 119.7
N2 C30 C31 105.24(14)
N2 C30 C32 107.11(14)
C31 C30 C32 105.02(14)
N2 C30 C18 112.12(13)
C31 C30 C18 113.72(14)
C32 C30 C18 112.98(14)
C30 C31 H31A 109.5
C30 C31 H31B 109.5
H31A C31 H31B 109.5
C30 C31 H31C 109.5
H31A C31 H31C 109.5
H31B C31 H31C 109.5
C30 C32 H32A 109.5
C30 C32 H32B 109.5
H32A C32 H32B 109.5
C30 C32 H32C 109.5
H32A C32 H32C 109.5
H32B C32 H32C 109.5
C34 C33 C38 120.55(16)
C34 C33 S1 119.68(13)
C38 C33 S1 119.77(13)
C35 C34 C33 119.63(17)
C35 C34 H34 120.2
C33 C34 H34 120.2
C34 C35 C36 121.05(17)
C34 C35 H35 119.5
C36 C35 H35 119.5
C35 C36 C37 118.27(16)
C35 C36 C39 120.40(16)
C37 C36 C39 121.33(16)
C38 C37 C36 121.43(16)
C38 C37 H37 119.3
C36 C37 H37 119.3
C37 C38 C33 119.06(16)
C37 C38 H38 120.5
C33 C38 H38 120.5
C36 C39 H39A 109.5
C36 C39 H39B 109.5
H39A C39 H39B 109.5
C36 C39 H39C 109.5
H39A C39 H39C 109.5
H39B C39 H39C 109.5
C1 N1 C9 122.96(14)
C1 N1 C23 117.24(14)
C9 N1 C23 119.41(13)
C30 N2 S1 126.64(11)
C30 N2 H2A 105.7
S1 N2 H2A 105.7
C30 N2 H2B 105.7
S1 N2 H2B 105.7
H2A N2 H2B 106.1
O3 S1 O2 118.84(7)
O3 S1 N2 109.30(8)
O2 S1 N2 104.48(7)
O3 S1 C33 107.77(8)
O2 S1 C33 106.54(8)
N2 S1 C33 109.69(8)

loop_
_geom_bond_atom_site_label_1
_geom_bond_atom_site_label_2
_geom_bond_distance
C1 O1 1.238(2)
C1 N1 1.382(2)
C1 C2 1.476(2)
C2 C3 1.364(2)
C2 C22 1.487(2)
C3 C4 1.450(2)
C3 C10 1.504(2)
C4 C5 1.409(2)
C4 C9 1.409(2)
C5 C6 1.373(2)
C5 H5 0.95
C6 C7 1.396(3)
C6 H6 0.95
C7 C8 1.377(3)
C7 H7 0.95
C8 C9 1.403(2)
C8 H8 0.95
C9 N1 1.398(2)
C10 C11 1.563(2)
C10 C15 1.565(2)
C10 H10 1.0
C11 C16 1.533(2)
C11 C12 1.541(3)
C11 H11 1.0
C12 C13 1.553(2)
C12 H12A 0.99
C12 H12B 0.99
C13 C14 1.542(2)
C13 H13A 0.99
C13 H13B 0.99
C14 C16 1.538(2)
C14 C15 1.565(2)
C14 H14 1.0
C15 C17 1.521(2)
C15 H15 1.0
C16 H16A 0.99
C16 H16B 0.99
C17 C22 1.410(2)
C17 C18 1.428(2)
C18 C19 1.396(2)
C18 C30 1.557(2)
C19 C20 1.381(3)
C19 H19 0.95
C20 C21 1.369(2)
C20 H20 0.95
C21 C22 1.405(2)
C21 H21 0.95
C23 N1 1.482(2)
C23 C24 1.509(2)
C23 H23A 0.99
C23 H23B 0.99
C24 C25 1.390(2)
C24 C29 1.394(3)
C25 C26 1.385(3)
C25 H25 0.95
C26 C27 1.382(3)
C26 H26 0.95
C27 C28 1.384(3)
C27 H27 0.95
C28 C29 1.384(3)
C28 H28 0.95
C29 H29 0.95
C30 N2 1.500(2)
C30 C31 1.531(2)
C30 C32 1.541(2)
C31 H31A 0.98
C31 H31B 0.98
C31 H31C 0.98
C32 H32A 0.98
C32 H32B 0.98
C32 H32C 0.98
C33 C34 1.387(2)
C33 C38 1.390(2)
C33 S1 1.7626(17)
C34 C35 1.384(3)
C34 H34 0.95
C35 C36 1.394(3)
C35 H35 0.95
C36 C37 1.394(2)
C36 C39 1.505(3)
C37 C38 1.386(2)
C37 H37 0.95
C38 H38 0.95
C39 H39A 0.98
C39 H39B 0.98
C39 H39C 0.98
N2 S1 1.6175(14)
N2 H2A 0.91
N2 H2B 0.91
O2 S1 1.4451(13)
O3 S1 1.4296(12)
